data_7711980
loop_
_publ_author_name
'Li, Yijie'
'Shen, Yu-Hsuan'
'Esper, Alec M.'
'Tidwell, John R.'
'Veige, Adam S.'
'Martin, Caleb D.'

_publ_section_title
;
 Probing borafluorene B-C bond insertion with gold acetylide and azide.
;
_journal_issue 3
_journal_name_full 'Dalton transactions (Cambridge, England : 2003)'
_journal_page_first 668
_journal_page_last 674
_journal_paper_doi 10.1039/d2dt03672j
_journal_volume 52
_journal_year 2023
_chemical_formula_sum 'C36 H28 Au B N3 P'
_chemical_formula_weight 741.36
_chemical_name_systematic 2
_chemical_properties_physical Air-sensitive,Moisture-sensitive
_space_group_crystal_system triclinic
_space_group_IT_number 2
_space_group_name_Hall '-P 1'
_space_group_name_H-M_alt 'P -1'
_atom_sites_solution_hydrogens geom
_atom_sites_solution_primary direct
_audit_creation_method SHELXL-2018/3
_audit_update_record
;
2022-11-11 deposited with the CCDC.	2022-12-12 downloaded from the CCDC.
;
_cell_angle_alpha 75.113(3)
_cell_angle_beta 80.036(3)
_cell_angle_gamma 67.918(2)
_cell_formula_units_Z 2
_cell_length_a 10.2446(9)
_cell_length_b 12.5326(9)
_cell_length_c 12.8125(11)
_cell_measurement_reflns_used 9981
_cell_measurement_temperature 150(2)
_cell_measurement_theta_max 27.10
_cell_measurement_theta_min 2.27
_cell_volume 1467.8(2)
_computing_cell_refinement 'Bruker SAINT'
_computing_data_collection 'Bruker APEX2'
_computing_data_reduction 'Bruker SAINT'
_computing_molecular_graphics 'Bruker SHELXTL'
_computing_publication_material 'Bruker SHELXTL'
_computing_structure_refinement 'SHELXL-2018/3 (Sheldrick, 2018)'
_computing_structure_solution 'SHELXT 2018/2 (Sheldrick, 2018)'
_diffrn_ambient_temperature 150(2)
_diffrn_measured_fraction_theta_full 0.992
_diffrn_measured_fraction_theta_max 0.992
_diffrn_measurement_device_type 'Bruker APEX-II CCD'
_diffrn_measurement_method '\f and \w scans'
_diffrn_radiation_type MoK\a
_diffrn_radiation_wavelength 0.71073
_diffrn_reflns_av_R_equivalents 0.1504
_diffrn_reflns_av_unetI/netI 0.0434
_diffrn_reflns_Laue_measured_fraction_full 0.992
_diffrn_reflns_Laue_measured_fraction_max 0.992
_diffrn_reflns_number 5147
_diffrn_reflns_point_group_measured_fraction_full 0.992
_diffrn_reflns_point_group_measured_fraction_max 0.992
_diffrn_reflns_theta_full 25.022
_diffrn_reflns_theta_max 25.022
_diffrn_reflns_theta_min 1.794
_exptl_absorpt_coefficient_mu 5.097
_exptl_absorpt_correction_T_max 0.280
_exptl_absorpt_correction_T_min 0.126
_exptl_absorpt_correction_type multi-scan
_exptl_absorpt_process_details SADabs
_exptl_crystal_colour colourless
_exptl_crystal_density_diffrn 1.677
_exptl_crystal_description block
_exptl_crystal_F_000 728
_exptl_crystal_recrystallization_method 'Vapor Diffusion'
_exptl_crystal_size_max 0.498
_exptl_crystal_size_mid 0.273
_exptl_crystal_size_min 0.211
_refine_diff_density_max 2.395
_refine_diff_density_min -1.426
_refine_diff_density_rms 0.271
_refine_ls_extinction_method none
_refine_ls_goodness_of_fit_ref 1.078
_refine_ls_hydrogen_treatment constr
_refine_ls_matrix_type full
_refine_ls_number_parameters 379
_refine_ls_number_reflns 5147
_refine_ls_number_restraints 0
_refine_ls_restrained_S_all 1.078
_refine_ls_R_factor_all 0.0698
_refine_ls_R_factor_gt 0.0599
_refine_ls_shift/su_max 0.000
_refine_ls_shift/su_mean 0.000
_refine_ls_structure_factor_coef Fsqd
_refine_ls_weighting_details 'w=1/[\s^2^(Fo^2^)+(0.1043P)^2^+13.6975P] where P=(Fo^2^+2Fc^2^)/3'
_refine_ls_weighting_scheme calc
_refine_ls_wR_factor_gt 0.1551
_refine_ls_wR_factor_ref 0.1612
_reflns_Friedel_coverage 0.000
_reflns_number_gt 4644
_reflns_number_total 5147
_reflns_threshold_expression 'I > 2\s(I)'
_cod_data_source_file d2dt03672j2.cif
_cod_data_source_block 2
_cod_depositor_comments
;
The following automatic conversions were performed:

data item '_exptl_absorpt_correction_type' value 'MULTI-SCAN' was
changed to 'multi-scan' in accordance with the
/home/data/users/saulius/crontab/automatic-downloads/rss-feeds/RSC/lib/dictionaries/cif_core.dic
dictionary named 'cif_core.dic' version 2.4.2 last updated on
2011-04-26.

data item '_atom_sites_solution_primary' value 'DIRECT METHODS' was
changed to 'direct'.

Automatic conversion script
Id: cif_fix_values 7556 2019-12-06 15:28:31Z antanas 

 Adding full bibliography for 7711980--7711982.cif.
;
_cod_database_code 7711980
_shelx_shelxl_version_number 2018/3
_shelx_space_group_comment
; 
The symmetry employed for this shelxl refinement is uniquely defined 
by the following loop, which should always be used as a source of 
symmetry information in preference to the above space-group names. 
They are only intended as comments. 
;
_shelx_estimated_absorpt_t_min 0.186
_shelx_estimated_absorpt_t_max 0.413

loop_
_space_group_symop_operation_xyz
'x, y, z'
'-x, -y, -z'

loop_
_atom_site_label
_atom_site_type_symbol
_atom_site_fract_x
_atom_site_fract_y
_atom_site_fract_z
_atom_site_U_iso_or_equiv
_atom_site_adp_type
_atom_site_occupancy
_atom_site_site_symmetry_order
_atom_site_calc_flag
_atom_site_refinement_flags_posn
_atom_site_refinement_flags_adp
_atom_site_refinement_flags_occupancy
_atom_site_disorder_assembly
_atom_site_disorder_group
Au1 Au 0.30455(4) 0.24997(3) 0.39187(3) 0.02509(16) Uani 1 1 d . . . . .
B1 B 0.3088(11) 0.1963(9) 0.6465(8) 0.021(2) Uani 1 1 d . . . . .
C1 C 0.2580(11) 0.1338(8) 0.7656(8) 0.028(2) Uani 1 1 d . . . . .
C2 C 0.3740(11) 0.0560(9) 0.8188(8) 0.031(2) Uani 1 1 d . . . . .
C3 C 0.5064(11) 0.0464(9) 0.7470(9) 0.033(2) Uani 1 1 d . . . . .
C4 C 0.4790(10) 0.1233(9) 0.6455(9) 0.034(2) Uani 1 1 d . . . . .
C5 C 0.1249(11) 0.1518(9) 0.8211(8) 0.032(2) Uani 1 1 d . . . . .
H8 H 0.044210 0.204907 0.784838 0.038 Uiso 1 1 calc R U . . .
C6 C 0.1062(13) 0.0954(10) 0.9264(9) 0.041(3) Uani 1 1 d . . . . .
H7 H 0.014165 0.108683 0.962627 0.049 Uiso 1 1 calc R U . . .
C7 C 0.2235(16) 0.0192(11) 0.9785(10) 0.050(3) Uani 1 1 d . . . . .
H6 H 0.210706 -0.019240 1.051787 0.060 Uiso 1 1 calc R U . . .
C8 C 0.3581(14) -0.0037(9) 0.9293(9) 0.042(3) Uani 1 1 d . . . . .
H9 H 0.437695 -0.056924 0.966792 0.050 Uiso 1 1 calc R U . . .
C9 C 0.6448(12) -0.0281(10) 0.7701(12) 0.045(3) Uani 1 1 d . . . . .
H13 H 0.662227 -0.080843 0.838337 0.054 Uiso 1 1 calc R U . . .
C10 C 0.7527(13) -0.0234(10) 0.6935(14) 0.056(4) Uani 1 1 d . . . . .
H12 H 0.846225 -0.074533 0.708207 0.068 Uiso 1 1 calc R U . . .
C11 C 0.7292(11) 0.0553(11) 0.5930(11) 0.044(3) Uani 1 1 d . . . . .
H10 H 0.806808 0.060723 0.541921 0.053 Uiso 1 1 calc R U . . .
C12 C 0.5905(11) 0.1262(10) 0.5680(10) 0.038(2) Uani 1 1 d . . . . .
H11 H 0.573423 0.175770 0.498243 0.046 Uiso 1 1 calc R U . . .
C13 C 0.2632(10) 0.3378(8) 0.6296(8) 0.0255(19) Uani 1 1 d . . . . .
C14 C 0.3578(11) 0.3942(9) 0.6262(8) 0.032(2) Uani 1 1 d . . . . .
H3 H 0.455460 0.348405 0.629779 0.039 Uiso 1 1 calc R U . . .
C15 C 0.3155(13) 0.5141(10) 0.6177(8) 0.039(3) Uani 1 1 d . . . . .
H2 H 0.383570 0.549193 0.616531 0.047 Uiso 1 1 calc R U . . .
C16 C 0.1735(13) 0.5840(10) 0.6109(9) 0.041(3) Uani 1 1 d . . . . .
H1 H 0.143173 0.666695 0.605278 0.049 Uiso 1 1 calc R U . . .
C17 C 0.0779(12) 0.5298(10) 0.6126(9) 0.039(3) Uani 1 1 d . . . . .
H4 H -0.019480 0.575935 0.607535 0.047 Uiso 1 1 calc R U . . .
C18 C 0.1220(11) 0.4086(9) 0.6215(8) 0.034(2) Uani 1 1 d . . . . .
H5 H 0.054212 0.373475 0.622018 0.041 Uiso 1 1 calc R U . . .
C19 C 0.5651(10) 0.3062(8) 0.2168(7) 0.0216(18) Uani 1 1 d . . . . .
C20 C 0.6461(11) 0.1876(8) 0.2435(8) 0.029(2) Uani 1 1 d . . . . .
H19 H 0.600850 0.131989 0.276321 0.035 Uiso 1 1 calc R U . . .
C21 C 0.7921(11) 0.1488(9) 0.2233(9) 0.038(2) Uani 1 1 d . . . . .
H20 H 0.846615 0.067407 0.241562 0.045 Uiso 1 1 calc R U . . .
C22 C 0.8574(11) 0.2312(9) 0.1757(8) 0.033(2) Uani 1 1 d . . . . .
H21 H 0.957135 0.206091 0.159886 0.040 Uiso 1 1 calc R U . . .
C23 C 0.7772(11) 0.3489(9) 0.1516(8) 0.030(2) Uani 1 1 d . . . . .
H23 H 0.822681 0.404955 0.121648 0.036 Uiso 1 1 calc R U . . .
C24 C 0.6328(11) 0.3869(9) 0.1700(8) 0.030(2) Uani 1 1 d . . . . .
H22 H 0.578937 0.468442 0.150745 0.035 Uiso 1 1 calc R U . . .
C25 C 0.3175(10) 0.3383(8) 0.1145(7) 0.0219(18) Uani 1 1 d . . . . .
C26 C 0.4141(11) 0.3141(9) 0.0256(8) 0.030(2) Uani 1 1 d . . . . .
H24 H 0.511301 0.299355 0.029356 0.036 Uiso 1 1 calc R U . . .
C27 C 0.3672(11) 0.3115(9) -0.0688(8) 0.032(2) Uani 1 1 d . . . . .
H25 H 0.433002 0.293680 -0.129386 0.038 Uiso 1 1 calc R U . . .
C28 C 0.2259(11) 0.3347(9) -0.0752(8) 0.034(2) Uani 1 1 d . . . . .
H28 H 0.193193 0.335024 -0.140388 0.040 Uiso 1 1 calc R U . . .
C29 C 0.1341(12) 0.3570(11) 0.0136(9) 0.040(3) Uani 1 1 d . . . . .
H26 H 0.037070 0.370732 0.010011 0.048 Uiso 1 1 calc R U . . .
C30 C 0.1769(11) 0.3604(11) 0.1083(8) 0.036(2) Uani 1 1 d . . . . .
H27 H 0.110224 0.377726 0.168566 0.043 Uiso 1 1 calc R U . . .
C31 C 0.3122(9) 0.5075(8) 0.2340(8) 0.0235(19) Uani 1 1 d . . . . .
C32 C 0.2891(10) 0.5890(9) 0.1374(8) 0.033(2) Uani 1 1 d . . . . .
H16 H 0.293943 0.563627 0.072565 0.040 Uiso 1 1 calc R U . . .
C33 C 0.2591(11) 0.7072(9) 0.1334(9) 0.036(2) Uani 1 1 d . . . . .
H15 H 0.248527 0.761974 0.065886 0.043 Uiso 1 1 calc R U . . .
C34 C 0.2444(11) 0.7454(9) 0.2294(10) 0.037(2) Uani 1 1 d . . . . .
H17 H 0.220622 0.826667 0.227912 0.044 Uiso 1 1 calc R U . . .
C35 C 0.2648(11) 0.6639(9) 0.3272(9) 0.032(2) Uani 1 1 d . . . . .
H14 H 0.256779 0.689134 0.392604 0.039 Uiso 1 1 calc R U . . .
C36 C 0.2967(11) 0.5456(9) 0.3293(8) 0.030(2) Uani 1 1 d . . . . .
H18 H 0.308064 0.490312 0.396557 0.036 Uiso 1 1 calc R U . . .
N1 N 0.2492(8) 0.1705(7) 0.5475(6) 0.0223(16) Uani 1 1 d . . . . .
N2 N 0.1433(9) 0.1427(7) 0.5668(6) 0.0277(18) Uani 1 1 d . . . . .
N3 N 0.0492(11) 0.1139(10) 0.5862(8) 0.045(2) Uani 1 1 d . . . . .
P1 P 0.3734(2) 0.3507(2) 0.23710(19) 0.0227(5) Uani 1 1 d . . . . .

loop_
_atom_site_aniso_label
_atom_site_aniso_U_11
_atom_site_aniso_U_22
_atom_site_aniso_U_33
_atom_site_aniso_U_23
_atom_site_aniso_U_13
_atom_site_aniso_U_12
Au1 0.0277(2) 0.0282(2) 0.0191(2) -0.00241(15) 0.00045(14) -0.01222(16)
B1 0.021(5) 0.026(5) 0.018(5) -0.005(4) -0.003(4) -0.008(4)
C1 0.036(5) 0.017(4) 0.033(5) -0.001(4) -0.009(4) -0.012(4)
C2 0.044(6) 0.026(5) 0.029(5) -0.004(4) -0.011(4) -0.016(4)
C3 0.041(6) 0.026(5) 0.039(6) -0.008(4) -0.022(5) -0.011(4)
C4 0.026(5) 0.035(6) 0.043(6) -0.017(5) -0.010(4) -0.004(4)
C5 0.040(6) 0.034(6) 0.021(5) -0.003(4) 0.001(4) -0.014(4)
C6 0.054(7) 0.040(6) 0.029(6) -0.001(5) -0.001(5) -0.021(5)
C7 0.087(10) 0.047(7) 0.032(6) -0.009(5) 0.009(6) -0.047(7)
C8 0.072(8) 0.027(5) 0.031(6) 0.000(4) -0.023(6) -0.019(5)
C9 0.041(6) 0.028(6) 0.072(9) -0.022(6) -0.024(6) -0.003(5)
C10 0.038(7) 0.029(6) 0.104(12) -0.020(7) -0.031(7) 0.001(5)
C11 0.021(5) 0.058(7) 0.060(8) -0.039(6) -0.002(5) -0.003(5)
C12 0.031(5) 0.036(6) 0.051(7) -0.013(5) -0.007(5) -0.012(5)
C13 0.031(5) 0.025(5) 0.021(5) -0.006(4) 0.001(4) -0.011(4)
C14 0.033(5) 0.030(5) 0.031(6) 0.000(4) -0.005(4) -0.012(4)
C15 0.059(7) 0.043(6) 0.025(5) -0.010(5) 0.001(5) -0.027(6)
C16 0.066(8) 0.028(5) 0.028(6) -0.007(4) -0.010(5) -0.012(5)
C17 0.034(6) 0.037(6) 0.037(6) -0.009(5) -0.009(5) 0.000(5)
C18 0.033(5) 0.038(6) 0.032(6) -0.012(5) -0.008(4) -0.006(4)
C19 0.027(5) 0.021(4) 0.016(4) -0.005(3) -0.004(4) -0.007(4)
C20 0.037(5) 0.021(5) 0.026(5) 0.000(4) 0.003(4) -0.012(4)
C21 0.035(6) 0.028(5) 0.045(6) -0.006(5) -0.004(5) -0.007(4)
C22 0.027(5) 0.032(5) 0.032(6) 0.000(4) 0.003(4) -0.006(4)
C23 0.036(5) 0.030(5) 0.026(5) -0.003(4) 0.001(4) -0.016(4)
C24 0.034(5) 0.030(5) 0.023(5) -0.004(4) 0.000(4) -0.012(4)
C25 0.030(5) 0.019(4) 0.016(4) -0.004(3) 0.000(4) -0.009(4)
C26 0.034(5) 0.036(5) 0.023(5) -0.005(4) 0.001(4) -0.016(4)
C27 0.036(5) 0.036(6) 0.023(5) -0.005(4) 0.007(4) -0.018(4)
C28 0.043(6) 0.041(6) 0.019(5) -0.003(4) -0.004(4) -0.019(5)
C29 0.035(6) 0.062(7) 0.027(6) -0.005(5) -0.003(4) -0.023(5)
C30 0.031(5) 0.058(7) 0.021(5) -0.011(5) 0.002(4) -0.018(5)
C31 0.017(4) 0.026(5) 0.026(5) -0.006(4) 0.004(4) -0.008(4)
C32 0.027(5) 0.040(6) 0.024(5) -0.004(4) 0.003(4) -0.007(4)
C33 0.035(6) 0.027(5) 0.035(6) -0.004(4) 0.004(5) -0.004(4)
C34 0.027(5) 0.030(5) 0.052(7) -0.009(5) 0.007(5) -0.012(4)
C35 0.035(5) 0.026(5) 0.034(6) -0.011(4) 0.005(4) -0.009(4)
C36 0.035(5) 0.032(5) 0.024(5) -0.009(4) 0.004(4) -0.015(4)
N1 0.026(4) 0.033(4) 0.010(3) -0.003(3) -0.001(3) -0.014(3)
N2 0.034(5) 0.033(5) 0.019(4) -0.005(3) 0.000(3) -0.015(4)
N3 0.038(5) 0.072(7) 0.042(6) -0.025(5) 0.013(4) -0.037(5)
P1 0.0235(11) 0.0243(12) 0.0190(12) -0.0027(9) 0.0000(9) -0.0087(9)

loop_
_atom_type_symbol
_atom_type_description
_atom_type_scat_dispersion_real
_atom_type_scat_dispersion_imag
_atom_type_scat_source
C C 0.0033 0.0016 'International Tables Vol C Tables 4.2.6.8 and 6.1.1.4'
H H 0.0000 0.0000 'International Tables Vol C Tables 4.2.6.8 and 6.1.1.4'
N N 0.0061 0.0033 'International Tables Vol C Tables 4.2.6.8 and 6.1.1.4'
B B 0.0013 0.0007 'International Tables Vol C Tables 4.2.6.8 and 6.1.1.4'
P P 0.1023 0.0942 'International Tables Vol C Tables 4.2.6.8 and 6.1.1.4'
Au Au -2.0133 8.8022 'International Tables Vol C Tables 4.2.6.8 and 6.1.1.4'

loop_
_geom_angle_atom_site_label_1
_geom_angle_atom_site_label_2
_geom_angle_atom_site_label_3
_geom_angle
_geom_angle_site_symmetry_1
_geom_angle_site_symmetry_3
_geom_angle_publ_flag
N1 Au1 P1 171.6(2) . . ?
C13 B1 C1 113.5(8) . . ?
C13 B1 C4 115.2(8) . . ?
C1 B1 C4 99.5(8) . . ?
C13 B1 N1 107.4(7) . . ?
C1 B1 N1 112.9(7) . . ?
C4 B1 N1 108.1(7) . . ?
C2 C1 C5 118.3(10) . . ?
C2 C1 B1 109.9(9) . . ?
C5 C1 B1 131.6(9) . . ?
C1 C2 C8 120.9(10) . . ?
C1 C2 C3 111.0(9) . . ?
C8 C2 C3 128.1(10) . . ?
C9 C3 C4 121.0(11) . . ?
C9 C3 C2 127.8(11) . . ?
C4 C3 C2 111.2(9) . . ?
C12 C4 C3 119.2(10) . . ?
C12 C4 B1 132.7(10) . . ?
C3 C4 B1 108.1(9) . . ?
C6 C5 C1 122.2(10) . . ?
C6 C5 H8 118.9 . . ?
C1 C5 H8 118.9 . . ?
C5 C6 C7 118.6(11) . . ?
C5 C6 H7 120.7 . . ?
C7 C6 H7 120.7 . . ?
C8 C7 C6 122.8(11) . . ?
C8 C7 H6 118.6 . . ?
C6 C7 H6 118.6 . . ?
C7 C8 C2 117.3(11) . . ?
C7 C8 H9 121.4 . . ?
C2 C8 H9 121.4 . . ?
C10 C9 C3 119.0(12) . . ?
C10 C9 H13 120.5 . . ?
C3 C9 H13 120.5 . . ?
C9 C10 C11 121.3(11) . . ?
C9 C10 H12 119.4 . . ?
C11 C10 H12 119.4 . . ?
C10 C11 C12 119.8(12) . . ?
C10 C11 H10 120.1 . . ?
C12 C11 H10 120.1 . . ?
C4 C12 C11 119.6(11) . . ?
C4 C12 H11 120.2 . . ?
C11 C12 H11 120.2 . . ?
C14 C13 C18 116.8(9) . . ?
C14 C13 B1 123.5(9) . . ?
C18 C13 B1 119.7(9) . . ?
C15 C14 C13 122.5(10) . . ?
C15 C14 H3 118.8 . . ?
C13 C14 H3 118.8 . . ?
C14 C15 C16 120.3(11) . . ?
C14 C15 H2 119.9 . . ?
C16 C15 H2 119.9 . . ?
C17 C16 C15 118.1(10) . . ?
C17 C16 H1 120.9 . . ?
C15 C16 H1 120.9 . . ?
C16 C17 C18 121.0(10) . . ?
C16 C17 H4 119.5 . . ?
C18 C17 H4 119.5 . . ?
C13 C18 C17 121.3(10) . . ?
C13 C18 H5 119.3 . . ?
C17 C18 H5 119.3 . . ?
C20 C19 C24 118.9(9) . . ?
C20 C19 P1 119.1(7) . . ?
C24 C19 P1 122.0(7) . . ?
C21 C20 C19 121.1(9) . . ?
C21 C20 H19 119.4 . . ?
C19 C20 H19 119.4 . . ?
C20 C21 C22 119.0(10) . . ?
C20 C21 H20 120.5 . . ?
C22 C21 H20 120.5 . . ?
C23 C22 C21 119.8(9) . . ?
C23 C22 H21 120.1 . . ?
C21 C22 H21 120.1 . . ?
C24 C23 C22 121.2(9) . . ?
C24 C23 H23 119.4 . . ?
C22 C23 H23 119.4 . . ?
C23 C24 C19 120.1(9) . . ?
C23 C24 H22 120.0 . . ?
C19 C24 H22 120.0 . . ?
C30 C25 C26 120.0(9) . . ?
C30 C25 P1 119.2(7) . . ?
C26 C25 P1 120.6(7) . . ?
C27 C26 C25 119.4(9) . . ?
C27 C26 H24 120.3 . . ?
C25 C26 H24 120.3 . . ?
C28 C27 C26 120.5(9) . . ?
C28 C27 H25 119.7 . . ?
C26 C27 H25 119.7 . . ?
C29 C28 C27 118.7(9) . . ?
C29 C28 H28 120.7 . . ?
C27 C28 H28 120.7 . . ?
C28 C29 C30 122.3(10) . . ?
C28 C29 H26 118.9 . . ?
C30 C29 H26 118.9 . . ?
C25 C30 C29 119.1(10) . . ?
C25 C30 H27 120.5 . . ?
C29 C30 H27 120.5 . . ?
C32 C31 C36 119.4(9) . . ?
C32 C31 P1 121.0(7) . . ?
C36 C31 P1 119.5(7) . . ?
C31 C32 C33 121.0(10) . . ?
C31 C32 H16 119.5 . . ?
C33 C32 H16 119.5 . . ?
C32 C33 C34 119.5(10) . . ?
C32 C33 H15 120.3 . . ?
C34 C33 H15 120.3 . . ?
C35 C34 C33 119.7(10) . . ?
C35 C34 H17 120.2 . . ?
C33 C34 H17 120.2 . . ?
C36 C35 C34 120.0(10) . . ?
C36 C35 H14 120.0 . . ?
C34 C35 H14 120.0 . . ?
C31 C36 C35 120.4(10) . . ?
C31 C36 H18 119.8 . . ?
C35 C36 H18 119.8 . . ?
N2 N1 B1 118.9(7) . . ?
N2 N1 Au1 120.6(6) . . ?
B1 N1 Au1 115.9(5) . . ?
N3 N2 N1 177.8(11) . . ?
C31 P1 C19 104.8(4) . . ?
C31 P1 C25 105.6(4) . . ?
C19 P1 C25 105.7(4) . . ?
C31 P1 Au1 112.4(3) . . ?
C19 P1 Au1 111.4(3) . . ?
C25 P1 Au1 116.0(3) . . ?

loop_
_geom_bond_atom_site_label_1
_geom_bond_atom_site_label_2
_geom_bond_distance
_geom_bond_site_symmetry_2
_geom_bond_publ_flag
Au1 N1 2.074(7) . ?
Au1 P1 2.219(2) . ?
B1 C13 1.621(14) . ?
B1 C1 1.621(14) . ?
B1 C4 1.636(13) . ?
B1 N1 1.647(12) . ?
C1 C2 1.377(14) . ?
C1 C5 1.390(15) . ?
C2 C8 1.435(15) . ?
C2 C3 1.484(16) . ?
C3 C9 1.405(15) . ?
C3 C4 1.407(15) . ?
C4 C12 1.383(16) . ?
C5 C6 1.371(15) . ?
C5 H8 0.9500 . ?
C6 C7 1.374(18) . ?
C6 H7 0.9500 . ?
C7 C8 1.370(18) . ?
C7 H6 0.9500 . ?
C8 H9 0.9500 . ?
C9 C10 1.35(2) . ?
C9 H13 0.9500 . ?
C10 C11 1.40(2) . ?
C10 H12 0.9500 . ?
C11 C12 1.404(15) . ?
C11 H10 0.9500 . ?
C12 H11 0.9500 . ?
C13 C14 1.387(14) . ?
C13 C18 1.389(14) . ?
C14 C15 1.379(15) . ?
C14 H3 0.9500 . ?
C15 C16 1.393(17) . ?
C15 H2 0.9500 . ?
C16 C17 1.381(17) . ?
C16 H1 0.9500 . ?
C17 C18 1.392(16) . ?
C17 H4 0.9500 . ?
C18 H5 0.9500 . ?
C19 C20 1.388(13) . ?
C19 C24 1.392(13) . ?
C19 P1 1.819(9) . ?
C20 C21 1.387(15) . ?
C20 H19 0.9500 . ?
C21 C22 1.393(15) . ?
C21 H20 0.9500 . ?
C22 C23 1.375(14) . ?
C22 H21 0.9500 . ?
C23 C24 1.370(14) . ?
C23 H23 0.9500 . ?
C24 H22 0.9500 . ?
C25 C30 1.373(14) . ?
C25 C26 1.390(13) . ?
C25 P1 1.823(9) . ?
C26 C27 1.388(14) . ?
C26 H24 0.9500 . ?
C27 C28 1.379(15) . ?
C27 H25 0.9500 . ?
C28 C29 1.361(15) . ?
C28 H28 0.9500 . ?
C29 C30 1.376(15) . ?
C29 H26 0.9500 . ?
C30 H27 0.9500 . ?
C31 C32 1.379(14) . ?
C31 C36 1.385(14) . ?
C31 P1 1.816(9) . ?
C32 C33 1.385(15) . ?
C32 H16 0.9500 . ?
C33 C34 1.396(16) . ?
C33 H15 0.9500 . ?
C34 C35 1.389(15) . ?
C34 H17 0.9500 . ?
C35 C36 1.387(14) . ?
C35 H14 0.9500 . ?
C36 H18 0.9500 . ?
N1 N2 1.228(11) . ?
N2 N3 1.119(12) . ?

loop_
_geom_torsion_atom_site_label_1
_geom_torsion_atom_site_label_2
_geom_torsion_atom_site_label_3
_geom_torsion_atom_site_label_4
_geom_torsion
_geom_torsion_site_symmetry_1
_geom_torsion_site_symmetry_2
_geom_torsion_site_symmetry_3
_geom_torsion_site_symmetry_4
_geom_torsion_publ_flag
C13 B1 C1 C2 -117.9(9) . . . . ?
C4 B1 C1 C2 5.1(10) . . . . ?
N1 B1 C1 C2 119.5(9) . . . . ?
C13 B1 C1 C5 57.2(13) . . . . ?
C4 B1 C1 C5 -179.8(10) . . . . ?
N1 B1 C1 C5 -65.4(13) . . . . ?
C5 C1 C2 C8 -1.0(14) . . . . ?
B1 C1 C2 C8 174.9(8) . . . . ?
C5 C1 C2 C3 179.1(8) . . . . ?
B1 C1 C2 C3 -5.0(11) . . . . ?
C1 C2 C3 C9 -176.5(9) . . . . ?
C8 C2 C3 C9 3.6(17) . . . . ?
C1 C2 C3 C4 2.7(12) . . . . ?
C8 C2 C3 C4 -177.2(10) . . . . ?
C9 C3 C4 C12 -0.7(15) . . . . ?
C2 C3 C4 C12 -180.0(9) . . . . ?
C9 C3 C4 B1 -179.9(9) . . . . ?
C2 C3 C4 B1 0.8(11) . . . . ?
C13 B1 C4 C12 -60.7(14) . . . . ?
C1 B1 C4 C12 177.6(11) . . . . ?
N1 B1 C4 C12 59.5(14) . . . . ?
C13 B1 C4 C3 118.4(9) . . . . ?
C1 B1 C4 C3 -3.4(10) . . . . ?
N1 B1 C4 C3 -121.4(8) . . . . ?
C2 C1 C5 C6 0.5(15) . . . . ?
B1 C1 C5 C6 -174.3(10) . . . . ?
C1 C5 C6 C7 0.4(17) . . . . ?
C5 C6 C7 C8 -0.7(18) . . . . ?
C6 C7 C8 C2 0.2(16) . . . . ?
C1 C2 C8 C7 0.6(15) . . . . ?
C3 C2 C8 C7 -179.4(10) . . . . ?
C4 C3 C9 C10 1.2(15) . . . . ?
C2 C3 C9 C10 -179.7(10) . . . . ?
C3 C9 C10 C11 1.1(17) . . . . ?
C9 C10 C11 C12 -3.8(18) . . . . ?
C3 C4 C12 C11 -2.0(15) . . . . ?
B1 C4 C12 C11 177.0(10) . . . . ?
C10 C11 C12 C4 4.3(16) . . . . ?
C1 B1 C13 C14 107.1(11) . . . . ?
C4 B1 C13 C14 -6.8(13) . . . . ?
N1 B1 C13 C14 -127.3(9) . . . . ?
C1 B1 C13 C18 -70.6(11) . . . . ?
C4 B1 C13 C18 175.5(9) . . . . ?
N1 B1 C13 C18 55.0(11) . . . . ?
C18 C13 C14 C15 1.5(15) . . . . ?
B1 C13 C14 C15 -176.3(9) . . . . ?
C13 C14 C15 C16 -0.8(16) . . . . ?
C14 C15 C16 C17 -0.2(16) . . . . ?
C15 C16 C17 C18 0.4(16) . . . . ?
C14 C13 C18 C17 -1.3(15) . . . . ?
B1 C13 C18 C17 176.6(9) . . . . ?
C16 C17 C18 C13 0.3(17) . . . . ?
C24 C19 C20 C21 -0.8(15) . . . . ?
P1 C19 C20 C21 176.0(8) . . . . ?
C19 C20 C21 C22 0.3(16) . . . . ?
C20 C21 C22 C23 1.2(16) . . . . ?
C21 C22 C23 C24 -2.4(16) . . . . ?
C22 C23 C24 C19 1.9(15) . . . . ?
C20 C19 C24 C23 -0.4(14) . . . . ?
P1 C19 C24 C23 -177.0(7) . . . . ?
C30 C25 C26 C27 -0.5(15) . . . . ?
P1 C25 C26 C27 -176.5(8) . . . . ?
C25 C26 C27 C28 1.0(15) . . . . ?
C26 C27 C28 C29 -1.7(16) . . . . ?
C27 C28 C29 C30 1.8(18) . . . . ?
C26 C25 C30 C29 0.6(16) . . . . ?
P1 C25 C30 C29 176.6(9) . . . . ?
C28 C29 C30 C25 -1.3(18) . . . . ?
C36 C31 C32 C33 3.9(14) . . . . ?
P1 C31 C32 C33 -172.1(8) . . . . ?
C31 C32 C33 C34 -3.5(16) . . . . ?
C32 C33 C34 C35 2.1(16) . . . . ?
C33 C34 C35 C36 -1.3(15) . . . . ?
C32 C31 C36 C35 -3.0(14) . . . . ?
P1 C31 C36 C35 173.1(8) . . . . ?
C34 C35 C36 C31 1.7(15) . . . . ?
C13 B1 N1 N2 -103.4(9) . . . . ?
C1 B1 N1 N2 22.5(12) . . . . ?
C4 B1 N1 N2 131.7(9) . . . . ?
C13 B1 N1 Au1 52.6(8) . . . . ?
C1 B1 N1 Au1 178.6(6) . . . . ?
C4 B1 N1 Au1 -72.3(8) . . . . ?
C32 C31 P1 C19 86.6(8) . . . . ?
C36 C31 P1 C19 -89.4(8) . . . . ?
C32 C31 P1 C25 -24.7(9) . . . . ?
C36 C31 P1 C25 159.3(7) . . . . ?
C32 C31 P1 Au1 -152.1(7) . . . . ?
C36 C31 P1 Au1 31.9(8) . . . . ?
C20 C19 P1 C31 162.7(7) . . . . ?
C24 C19 P1 C31 -20.6(9) . . . . ?
C20 C19 P1 C25 -86.0(8) . . . . ?
C24 C19 P1 C25 90.6(8) . . . . ?
C20 C19 P1 Au1 40.8(8) . . . . ?
C24 C19 P1 Au1 -142.5(7) . . . . ?
C30 C25 P1 C31 -72.7(9) . . . . ?
C26 C25 P1 C31 103.3(8) . . . . ?
C30 C25 P1 C19 176.5(8) . . . . ?
C26 C25 P1 C19 -7.4(9) . . . . ?
C30 C25 P1 Au1 52.5(9) . . . . ?
C26 C25 P1 Au1 -131.5(7) . . . . ?
